data_2239843
loop_
_publ_author_name
'L\'opez-Rodr\'iguez, A. K\'emish'
'Lira-Rocha, Alfonso'
'Flores-Alamo, Marcos'

_publ_section_title
;
 Crystal structure of ethyl
 3-anilino-2-{[bis(methylsulfanyl)methylidene]amino}-3-oxopropanoate
;
_journal_coeditor_code BT6988
_journal_issue 9
_journal_name_full 'Acta Crystallographica Section E'
_journal_page_first o930
_journal_page_last o931
_journal_paper_doi 10.1107/S1600536814016560
_journal_volume 70
_journal_year 2014
_chemical_formula_iupac 'C14 H18 N2 O3 S2'
_chemical_formula_moiety 'C14 H18 N2 O3 S2'
_chemical_formula_sum 'C14 H18 N2 O3 S2'
_chemical_formula_weight 326.42
_chemical_name_systematic
;
Ethyl 3-anilino-2-{[bis(methylsulfanyl)methylidene]amino}-3-oxopropanoate
;
_space_group_IT_number 2
_symmetry_cell_setting triclinic
_symmetry_space_group_name_Hall '-P 1'
_symmetry_space_group_name_H-M 'P -1'
_audit_conform_dict_name cif_core.dic
_audit_conform_dict_version 2.4.3
_audit_creation_method 'WinGX routine CIF_UPDATE'
_cell_angle_alpha 101.377(12)
_cell_angle_beta 102.102(10)
_cell_angle_gamma 104.457(13)
_cell_formula_units_Z 2
_cell_length_a 8.5298(11)
_cell_length_b 9.1422(16)
_cell_length_c 11.0268(13)
_cell_measurement_reflns_used 2290
_cell_measurement_temperature 145(2)
_cell_measurement_theta_max 29.3679
_cell_measurement_theta_min 3.5587
_cell_volume 785.3(2)
_computing_cell_refinement
;
<i>CrysAlis CCD</i> (Agilent, 2012)
;
_computing_data_collection
;
<i>CrysAlis PRO</i> (Agilent, 2012)
;
_computing_data_reduction
;
<i>CrysAlis RED</i> (Agilent, 2012)
;
_computing_molecular_graphics 'Mercury (Macrae <i>et al.</i>, 2006)'
_computing_publication_material 'WinGX (Farrugia, 2012)'
_computing_structure_refinement 'SHELXL97 (Sheldrick, 2008)'
_computing_structure_solution 'SHELXS97 (Sheldrick, 2008)'
_diffrn_ambient_temperature 145(2)
_diffrn_detector_area_resol_mean 10.4685
_diffrn_measured_fraction_theta_full 0.997
_diffrn_measured_fraction_theta_max 0.838
_diffrn_measurement_device_type 'Agilent Xcalibur Atlas Gemini'
_diffrn_measurement_method '\w scans'
_diffrn_radiation_monochromator graphite
_diffrn_radiation_type MoK\a
_diffrn_radiation_wavelength 0.71073
_diffrn_reflns_av_R_equivalents 0.028
_diffrn_reflns_limit_h_max 11
_diffrn_reflns_limit_h_min -11
_diffrn_reflns_limit_k_max 11
_diffrn_reflns_limit_k_min -9
_diffrn_reflns_limit_l_max 14
_diffrn_reflns_limit_l_min -15
_diffrn_reflns_number 5879
_diffrn_reflns_theta_full 25.242
_diffrn_reflns_theta_max 29.368
_diffrn_reflns_theta_min 3.559
_exptl_absorpt_coefficient_mu 0.35
_exptl_absorpt_correction_T_max 0.922
_exptl_absorpt_correction_T_min 0.87
_exptl_absorpt_correction_type analytical
_exptl_absorpt_process_details
;
(<i>CrysAlis RED</i>; Agilent, 2012)
;
_exptl_crystal_colour colourless
_exptl_crystal_density_diffrn 1.38
_exptl_crystal_description block
_exptl_crystal_F_000 344
_exptl_crystal_size_max 0.6
_exptl_crystal_size_mid 0.5
_exptl_crystal_size_min 0.35
_refine_diff_density_max 0.335
_refine_diff_density_min -0.355
_refine_ls_extinction_coef 0.033(3)
_refine_ls_extinction_expression Fc^*^=kFc[1+0.001xFc^2^\l^3^/sin(2\q)]^-1/4^
_refine_ls_extinction_method 'SHELXL97 (Sheldrick, 2008)'
_refine_ls_goodness_of_fit_ref 1.048
_refine_ls_hydrogen_treatment mixed
_refine_ls_matrix_type full
_refine_ls_number_parameters 197
_refine_ls_number_reflns 3625
_refine_ls_number_restraints 1
_refine_ls_restrained_S_all 1.048
_refine_ls_R_factor_all 0.0487
_refine_ls_R_factor_gt 0.0386
_refine_ls_shift/su_max 0
_refine_ls_shift/su_mean 0
_refine_ls_structure_factor_coef Fsqd
_refine_ls_weighting_details 'w=1/[\s^2^(Fo^2^)+(0.0448P)^2^+0.1551P] where P=(Fo^2^+2Fc^2^)/3'
_refine_ls_weighting_scheme calc
_refine_ls_wR_factor_gt 0.0921
_refine_ls_wR_factor_ref 0.1006
_reflns_number_gt 3022
_reflns_number_total 3625
_reflns_threshold_expression I>2\s(I)
_cod_data_source_file bt6988sup1.cif
_cod_data_source_block I
_cod_database_code 2239843
_cod_database_fobs_code 2239843

loop_
_symmetry_equiv_pos_as_xyz
'x, y, z'
'-x, -y, -z'

loop_
_atom_site_type_symbol
_atom_site_label
_atom_site_fract_x
_atom_site_fract_y
_atom_site_fract_z
_atom_site_U_iso_or_equiv
_atom_site_adp_type
_atom_site_calc_flag
_atom_site_occupancy
C C1 0.22485(19) 0.68715(19) 0.59186(14) 0.0184(3) Uani d 1
C C2 0.1478(2) 0.8032(2) 0.57936(16) 0.0216(4) Uani d 1
H H2 0.0786 0.7997 0.4985 0.026 Uiso calc 1
C C3 0.1738(2) 0.9243(2) 0.68710(16) 0.0260(4) Uani d 1
H H3 0.1217 1.0038 0.6792 0.031 Uiso calc 1
C C4 0.2741(2) 0.9311(2) 0.80562(17) 0.0289(4) Uani d 1
H H4 0.2909 1.0146 0.8784 0.035 Uiso calc 1
C C5 0.3498(2) 0.8150(2) 0.81709(16) 0.0276(4) Uani d 1
H H5 0.4188 0.819 0.8981 0.033 Uiso calc 1
C C6 0.3254(2) 0.6930(2) 0.71085(16) 0.0241(4) Uani d 1
H H6 0.3773 0.6135 0.7193 0.029 Uiso calc 1
C C7 0.13582(19) 0.5349(2) 0.36177(15) 0.0194(3) Uani d 1
C C8 0.1513(2) 0.38584(19) 0.27795(14) 0.0187(3) Uani d 1
H H8 0.0362 0.3141 0.2294 0.022 Uiso calc 1
C C9 0.24576(19) 0.43850(19) 0.18264(15) 0.0188(3) Uani d 1
C C10 0.2175(2) 0.4733(2) -0.02788(15) 0.0244(4) Uani d 1
H H10A 0.3176 0.5663 0.0132 0.029 Uiso calc 1
H H10B 0.1363 0.5023 -0.0897 0.029 Uiso calc 1
C C11 0.2686(2) 0.3427(2) -0.09767(18) 0.0325(4) Uani d 1
H H11A 0.315 0.3746 -0.1659 0.049 Uiso calc 1
H H11B 0.1701 0.2496 -0.1356 0.049 Uiso calc 1
H H11C 0.3541 0.3186 -0.0372 0.049 Uiso calc 1
C C12 0.2467(2) 0.1698(2) 0.31142(14) 0.0195(3) Uani d 1
C C13 0.2088(2) -0.1139(2) 0.13307(17) 0.0294(4) Uani d 1
H H13A 0.1576 -0.18 0.0448 0.044 Uiso calc 1
H H13B 0.1628 -0.1673 0.1925 0.044 Uiso calc 1
H H13C 0.3309 -0.0944 0.1545 0.044 Uiso calc 1
C C14 0.4017(3) 0.2120(2) 0.56368(16) 0.0317(4) Uani d 1
H H14A 0.4778 0.3092 0.5589 0.048 Uiso calc 1
H H14B 0.4595 0.1723 0.6305 0.048 Uiso calc 1
H H14C 0.3018 0.2324 0.5847 0.048 Uiso calc 1
N N1 0.20693(17) 0.56002(17) 0.48823(12) 0.0200(3) Uani d 1
N N2 0.23886(17) 0.30580(16) 0.35854(12) 0.0200(3) Uani d 1
O O1 0.06584(17) 0.61847(16) 0.31231(11) 0.0308(3) Uani d 1
O O2 0.39713(14) 0.48975(15) 0.20888(11) 0.0265(3) Uani d 1
O O3 0.14030(13) 0.42455(14) 0.07059(10) 0.0217(3) Uani d 1
S S1 0.16283(5) 0.06980(5) 0.14655(4) 0.02388(13) Uani d 1
S S2 0.33924(6) 0.06874(5) 0.41135(4) 0.02561(14) Uani d 1
H H1F 0.254(2) 0.487(2) 0.5037(18) 0.031 Uiso d 1

loop_
_atom_site_aniso_label
_atom_site_aniso_U_11
_atom_site_aniso_U_22
_atom_site_aniso_U_33
_atom_site_aniso_U_12
_atom_site_aniso_U_13
_atom_site_aniso_U_23
C1 0.0190(7) 0.0190(9) 0.0168(7) 0.0042(6) 0.0079(6) 0.0029(6)
C2 0.0246(8) 0.0205(9) 0.0218(8) 0.0075(7) 0.0089(7) 0.0064(7)
C3 0.0335(9) 0.0187(9) 0.0300(9) 0.0100(7) 0.0155(8) 0.0061(7)
C4 0.0343(9) 0.0227(10) 0.0251(9) 0.0037(8) 0.0121(8) -0.0017(7)
C5 0.0272(9) 0.0317(11) 0.0187(8) 0.0059(8) 0.0030(7) 0.0024(7)
C6 0.0243(8) 0.0268(10) 0.0220(8) 0.0095(7) 0.0061(7) 0.0059(7)
C7 0.0205(7) 0.0190(9) 0.0189(7) 0.0062(6) 0.0062(7) 0.0044(6)
C8 0.0210(7) 0.0178(8) 0.0165(7) 0.0065(6) 0.0035(6) 0.0040(6)
C9 0.0217(8) 0.0162(8) 0.0182(7) 0.0080(6) 0.0036(7) 0.0025(6)
C10 0.0272(8) 0.0315(10) 0.0191(8) 0.0124(7) 0.0075(7) 0.0113(7)
C11 0.0356(10) 0.0377(12) 0.0288(9) 0.0133(9) 0.0161(8) 0.0086(8)
C12 0.0212(7) 0.0201(9) 0.0177(7) 0.0057(6) 0.0062(7) 0.0055(6)
C13 0.0382(10) 0.0196(9) 0.0280(9) 0.0107(8) 0.0077(8) -0.0001(7)
C14 0.0426(10) 0.0306(11) 0.0177(8) 0.0121(9) -0.0001(8) 0.0043(7)
N1 0.0251(7) 0.0197(8) 0.0175(6) 0.0116(6) 0.0057(6) 0.0040(5)
N2 0.0243(7) 0.0189(7) 0.0173(6) 0.0082(6) 0.0048(6) 0.0049(5)
O1 0.0461(7) 0.0291(7) 0.0208(6) 0.0229(6) 0.0034(6) 0.0061(5)
O2 0.0202(6) 0.0324(8) 0.0245(6) 0.0052(5) 0.0029(5) 0.0092(5)
O3 0.0208(6) 0.0300(7) 0.0153(5) 0.0094(5) 0.0038(5) 0.0072(5)
S1 0.0304(2) 0.0213(2) 0.0173(2) 0.00912(18) 0.00318(17) 0.00107(16)
S2 0.0351(3) 0.0212(2) 0.0211(2) 0.01201(19) 0.00365(19) 0.00657(17)

loop_
_atom_type_symbol
_atom_type_description
_atom_type_scat_dispersion_real
_atom_type_scat_dispersion_imag
_atom_type_scat_source
C C 0.0033 0.0016 'International Tables Vol C Tables 4.2.6.8 and 6.1.1.4'
H H 0 0 'International Tables Vol C Tables 4.2.6.8 and 6.1.1.4'
O O 0.0106 0.006 'International Tables Vol C Tables 4.2.6.8 and 6.1.1.4'
S S 0.1246 0.1234 'International Tables Vol C Tables 4.2.6.8 and 6.1.1.4'
N N 0.0061 0.0033 'International Tables Vol C Tables 4.2.6.8 and 6.1.1.4'

loop_
_exptl_crystal_face_index_h
_exptl_crystal_face_index_k
_exptl_crystal_face_index_l
_exptl_crystal_face_perp_dist
1 2 13 0.1294
-1 -2 -13 0.1294
-11 -2 7 0.2003
11 2 -7 0.2003
1 -13 4 0.1914
-1 13 -4 0.1914
-11 7 -4 0.3253
11 -7 4 0.3253
-6 -9 2 0.2388
6 9 -2 0.2388
0 -2 15 0.1325
0 2 -15 0.1325

loop_
_geom_angle_atom_site_label_1
_geom_angle_atom_site_label_2
_geom_angle_atom_site_label_3
_geom_angle
C6 C1 C2 120.11(15)
C6 C1 N1 116.63(15)
C2 C1 N1 123.25(14)
C3 C2 C1 118.97(16)
C3 C2 H2 120.5
C1 C2 H2 120.5
C4 C3 C2 121.22(17)
C4 C3 H3 119.4
C2 C3 H3 119.4
C3 C4 C5 119.36(16)
C3 C4 H4 120.3
C5 C4 H4 120.3
C4 C5 C6 120.39(16)
C4 C5 H5 119.8
C6 C5 H5 119.8
C5 C6 C1 119.94(17)
C5 C6 H6 120
C1 C6 H6 120
O1 C7 N1 126.13(16)
O1 C7 C8 120.39(14)
N1 C7 C8 113.48(14)
N2 C8 C9 112.30(13)
N2 C8 C7 110.24(12)
C9 C8 C7 106.50(13)
N2 C8 H8 109.2
C9 C8 H8 109.2
C7 C8 H8 109.2
O2 C9 O3 125.06(15)
O2 C9 C8 123.37(14)
O3 C9 C8 111.54(13)
O3 C10 C11 110.09(15)
O3 C10 H10A 109.6
C11 C10 H10A 109.6
O3 C10 H10B 109.6
C11 C10 H10B 109.6
H10A C10 H10B 108.2
C10 C11 H11A 109.5
C10 C11 H11B 109.5
H11A C11 H11B 109.5
C10 C11 H11C 109.5
H11A C11 H11C 109.5
H11B C11 H11C 109.5
N2 C12 S2 120.47(12)
N2 C12 S1 123.28(12)
S2 C12 S1 116.23(10)
S1 C13 H13A 109.5
S1 C13 H13B 109.5
H13A C13 H13B 109.5
S1 C13 H13C 109.5
H13A C13 H13C 109.5
H13B C13 H13C 109.5
S2 C14 H14A 109.5
S2 C14 H14B 109.5
H14A C14 H14B 109.5
S2 C14 H14C 109.5
H14A C14 H14C 109.5
H14B C14 H14C 109.5
C7 N1 C1 129.37(14)
C7 N1 H1F 111.8(13)
C1 N1 H1F 118.7(13)
C12 N2 C8 120.84(13)
C9 O3 C10 116.15(12)
C12 S1 C13 104.78(8)
C12 S2 C14 99.96(8)

loop_
_geom_bond_atom_site_label_1
_geom_bond_atom_site_label_2
_geom_bond_distance
C1 C6 1.392(2)
C1 C2 1.395(2)
C1 N1 1.412(2)
C2 C3 1.390(2)
C2 H2 0.95
C3 C4 1.384(3)
C3 H3 0.95
C4 C5 1.386(3)
C4 H4 0.95
C5 C6 1.388(2)
C5 H5 0.95
C6 H6 0.95
C7 O1 1.2217(19)
C7 N1 1.347(2)
C7 C8 1.541(2)
C8 N2 1.461(2)
C8 C9 1.532(2)
C8 H8 1
C9 O2 1.2075(19)
C9 O3 1.3292(18)
C10 O3 1.4683(19)
C10 C11 1.498(3)
C10 H10A 0.99
C10 H10B 0.99
C11 H11A 0.98
C11 H11B 0.98
C11 H11C 0.98
C12 N2 1.273(2)
C12 S2 1.7587(17)
C12 S1 1.7678(16)
C13 S1 1.8035(19)
C13 H13A 0.98
C13 H13B 0.98
C13 H13C 0.98
C14 S2 1.7968(18)
C14 H14A 0.98
C14 H14B 0.98
C14 H14C 0.98
N1 H1F 0.889(15)

loop_
_geom_hbond_atom_site_label_D
_geom_hbond_atom_site_label_H
_geom_hbond_atom_site_label_A
_geom_hbond_site_symmetry_A
_geom_hbond_distance_DH
_geom_hbond_distance_HA
_geom_hbond_distance_DA
_geom_hbond_angle_DHA
N1 H1F N2 . 0.889(15) 2.019(18) 2.586(2) 120.5(15)
C2 H2 O1 . 0.95 2.33 2.932(2) 120.5
C6 H6 O2 2_666 0.95 2.4 3.295(2) 155.8
C10 H10B O1 2_565 0.99 2.53 3.340(2) 138.4
C10 H10B O3 2_565 0.99 2.65 3.377(2) 130.8
C11 H11A O2 2_665 0.98 2.64 3.465(2) 141.4
C13 H13B O1 1_545 0.98 2.63 3.579(2) 162.2

loop_
_geom_torsion_atom_site_label_1
_geom_torsion_atom_site_label_2
_geom_torsion_atom_site_label_3
_geom_torsion_atom_site_label_4
_geom_torsion
C6 C1 C2 C3 0.3(2)
N1 C1 C2 C3 -179.69(15)
C1 C2 C3 C4 -0.1(3)
C2 C3 C4 C5 -0.1(3)
C3 C4 C5 C6 0.0(3)
C4 C5 C6 C1 0.2(3)
C2 C1 C6 C5 -0.4(2)
N1 C1 C6 C5 179.60(15)
O1 C7 C8 N2 -179.82(15)
N1 C7 C8 N2 0.92(19)
O1 C7 C8 C9 58.11(19)
N1 C7 C8 C9 -121.15(14)
N2 C8 C9 O2 -38.3(2)
C7 C8 C9 O2 82.41(19)
N2 C8 C9 O3 143.40(13)
C7 C8 C9 O3 -95.84(15)
O1 C7 N1 C1 -2.9(3)
C8 C7 N1 C1 176.35(15)
C6 C1 N1 C7 -171.05(16)
C2 C1 N1 C7 8.9(3)
S2 C12 N2 C8 -175.45(11)
S1 C12 N2 C8 2.8(2)
C9 C8 N2 C12 -70.50(19)
C7 C8 N2 C12 170.92(14)
O2 C9 O3 C10 1.2(2)
C8 C9 O3 C10 179.46(13)
C11 C10 O3 C9 83.60(18)
N2 C12 S1 C13 179.81(14)
S2 C12 S1 C13 -1.86(12)
N2 C12 S2 C14 -1.14(16)
S1 C12 S2 C14 -179.52(10)
